data_7244573
loop_
_publ_author_name
'Bu, Fan-Zhi'
'Yu, Yueming'
'Shen, Yu-Li'
'Liu, Lu'
'Yan, Cui-Wei'
'Wu, Zhi-Yong'
'Li, Yan-Tuan'

_publ_section_title
;
 Cocrystallization-driven self-assembly with vanillic acid offers a new
 opportunity for surmounting fast and excessive absorption issues of
 antifungal drug 5-fluorocytosine: a combined theoretical and experimental
 research
;
_journal_name_full CrystEngComm
_journal_paper_doi 10.1039/D2CE00114D
_journal_year 2022
_chemical_formula_sum 'C12 H14 F N3 O6'
_chemical_formula_weight 315.26
_space_group_crystal_system monoclinic
_space_group_IT_number 14
_space_group_name_Hall '-P 2yn'
_space_group_name_H-M_alt 'P 1 21/n 1'
_atom_sites_solution_hydrogens difmap
_audit_creation_method SHELXL-2016/6
_audit_update_record
;
2021-11-18 deposited with the CCDC.	2022-03-01 downloaded from the CCDC.
;
_cell_angle_alpha 90
_cell_angle_beta 90.7030(10)
_cell_angle_gamma 90
_cell_formula_units_Z 4
_cell_length_a 7.6344(3)
_cell_length_b 6.3521(3)
_cell_length_c 28.5161(12)
_cell_measurement_reflns_used 10208
_cell_measurement_temperature 296(2)
_cell_measurement_theta_max 27.54
_cell_measurement_theta_min 3.36
_cell_volume 1382.77(10)
_computing_structure_refinement 'SHELXL-2016/6 (Sheldrick, 2016)'
_diffrn_ambient_temperature 296(2)
_diffrn_measured_fraction_theta_full 0.997
_diffrn_measured_fraction_theta_max 0.996
_diffrn_measurement_device_type Bruker
_diffrn_radiation_type MoK\a
_diffrn_radiation_wavelength 0.71073
_diffrn_reflns_av_R_equivalents 0.0345
_diffrn_reflns_av_unetI/netI 0.0259
_diffrn_reflns_Laue_measured_fraction_full 0.997
_diffrn_reflns_Laue_measured_fraction_max 0.996
_diffrn_reflns_limit_h_max 9
_diffrn_reflns_limit_h_min -9
_diffrn_reflns_limit_k_max 8
_diffrn_reflns_limit_k_min -8
_diffrn_reflns_limit_l_max 37
_diffrn_reflns_limit_l_min -37
_diffrn_reflns_number 20898
_diffrn_reflns_point_group_measured_fraction_full 0.997
_diffrn_reflns_point_group_measured_fraction_max 0.996
_diffrn_reflns_theta_full 25.242
_diffrn_reflns_theta_max 27.542
_diffrn_reflns_theta_min 3.286
_exptl_absorpt_coefficient_mu 0.131
_exptl_crystal_colour pale-yellow
_exptl_crystal_density_diffrn 1.514
_exptl_crystal_description rod
_exptl_crystal_F_000 656
_exptl_crystal_size_max 0.357
_exptl_crystal_size_mid 0.175
_exptl_crystal_size_min 0.168
_refine_diff_density_max 0.206
_refine_diff_density_min -0.233
_refine_diff_density_rms 0.051
_refine_ls_extinction_coef 0.028(3)
_refine_ls_extinction_expression Fc^*^=kFc[1+0.001xFc^2^\l^3^/sin(2\q)]^-1/4^
_refine_ls_extinction_method 'SHELXL-2016/6 (Sheldrick 2016)'
_refine_ls_goodness_of_fit_ref 1.069
_refine_ls_hydrogen_treatment refall
_refine_ls_matrix_type full
_refine_ls_number_parameters 256
_refine_ls_number_reflns 3171
_refine_ls_number_restraints 0
_refine_ls_restrained_S_all 1.069
_refine_ls_R_factor_all 0.0606
_refine_ls_R_factor_gt 0.0392
_refine_ls_shift/su_max 0.000
_refine_ls_shift/su_mean 0.000
_refine_ls_structure_factor_coef Fsqd
_refine_ls_weighting_details 'w=1/[\s^2^(Fo^2^)+(0.0521P)^2^+0.2145P] where P=(Fo^2^+2Fc^2^)/3'
_refine_ls_weighting_scheme calc
_refine_ls_wR_factor_gt 0.0944
_refine_ls_wR_factor_ref 0.1037
_reflns_Friedel_coverage 0.000
_reflns_number_gt 2358
_reflns_number_total 3171
_reflns_threshold_expression 'I > 2\s(I)'
_cod_data_source_file d2ce00114d2.cif
_cod_data_source_block shelx
_cod_original_sg_symbol_H-M 'P 21/n'
_cod_database_code 7244573
_shelx_shelxl_version_number 2016/6
_shelx_space_group_comment
;
The symmetry employed for this shelxl refinement is uniquely defined
by the following loop, which should always be used as a source of
symmetry information in preference to the above space-group names.
They are only intended as comments.
;
_shelx_estimated_absorpt_t_min 0.955
_shelx_estimated_absorpt_t_max 0.978

loop_
_space_group_symop_operation_xyz
'x, y, z'
'-x+1/2, y+1/2, -z+1/2'
'-x, -y, -z'
'x-1/2, -y-1/2, z-1/2'

loop_
_atom_site_label
_atom_site_type_symbol
_atom_site_fract_x
_atom_site_fract_y
_atom_site_fract_z
_atom_site_U_iso_or_equiv
_atom_site_adp_type
_atom_site_occupancy
_atom_site_site_symmetry_order
_atom_site_calc_flag
_atom_site_refinement_flags_posn
_atom_site_refinement_flags_adp
_atom_site_refinement_flags_occupancy
_atom_site_disorder_assembly
_atom_site_disorder_group
F1 F 0.50121(14) 0.03824(15) 0.21915(3) 0.0555(3) Uani 1 1 d . . . . .
O14 O 0.34741(14) 0.36029(16) 0.05160(3) 0.0416(3) Uani 1 1 d . . . . .
N3 N 0.34019(14) 0.39333(17) 0.13078(4) 0.0291(3) Uani 1 1 d . . . . .
N4 N 0.45739(16) 0.09316(19) 0.09533(4) 0.0342(3) Uani 1 1 d . . . . .
N5 N 0.34147(19) 0.4212(2) 0.21099(4) 0.0419(3) Uani 1 1 d . . . . .
C6 C 0.37938(17) 0.2863(2) 0.09105(4) 0.0295(3) Uani 1 1 d . . . . .
C7 C 0.49918(19) 0.0071(2) 0.13757(5) 0.0356(3) Uani 1 1 d . . . . .
C8 C 0.46329(18) 0.1145(2) 0.17610(5) 0.0337(3) Uani 1 1 d . . . . .
C9 C 0.38010(17) 0.3138(2) 0.17287(4) 0.0289(3) Uani 1 1 d . . . . .
O17 O 0.35649(13) 0.24091(16) 0.38511(3) 0.0358(3) Uani 1 1 d . . . . .
O18 O 0.37525(14) 0.28062(16) 0.30787(3) 0.0407(3) Uani 1 1 d . . . . .
O19 O 0.66959(15) 0.86908(17) 0.45474(3) 0.0474(3) Uani 1 1 d . . . . .
O20 O 0.76099(14) 1.10069(16) 0.38214(4) 0.0424(3) Uani 1 1 d . . . . .
C21 C 0.40791(17) 0.3424(2) 0.34757(4) 0.0285(3) Uani 1 1 d . . . . .
C22 C 0.50568(17) 0.5388(2) 0.35732(4) 0.0291(3) Uani 1 1 d . . . . .
C23 C 0.54128(18) 0.6013(2) 0.40335(5) 0.0314(3) Uani 1 1 d . . . . .
C24 C 0.62636(18) 0.7890(2) 0.41182(5) 0.0318(3) Uani 1 1 d . . . . .
C25 C 0.67708(17) 0.9158(2) 0.37427(5) 0.0320(3) Uani 1 1 d . . . . .
C26 C 0.64146(19) 0.8543(2) 0.32896(5) 0.0360(3) Uani 1 1 d . . . . .
C27 C 0.55619(19) 0.6655(2) 0.32033(5) 0.0344(3) Uani 1 1 d . . . . .
C28 C 0.6102(3) 0.7580(3) 0.49487(5) 0.0509(5) Uani 1 1 d . . . . .
O2 O 0.54733(18) 0.74446(19) 0.03780(4) 0.0463(3) Uani 1 1 d . . . . .
H10 H 0.555(2) -0.123(3) 0.1383(6) 0.055(5) Uiso 1 1 d . . . . .
H11 H 0.477(2) 0.021(3) 0.0700(6) 0.049(5) Uiso 1 1 d . . . . .
H12 H 0.280(2) 0.542(3) 0.2082(6) 0.056(5) Uiso 1 1 d . . . . .
H13 H 0.367(2) 0.375(3) 0.2390(6) 0.047(5) Uiso 1 1 d . . . . .
H29 H 0.298(3) 0.127(3) 0.3768(7) 0.064(6) Uiso 1 1 d . . . . .
H30 H 0.780(2) 1.117(3) 0.4115(7) 0.052(5) Uiso 1 1 d . . . . .
H31 H 0.5044(18) 0.512(2) 0.4296(5) 0.035(4) Uiso 1 1 d . . . . .
H32 H 0.681(2) 0.945(3) 0.3047(6) 0.045(4) Uiso 1 1 d . . . . .
H33 H 0.5319(19) 0.624(2) 0.2888(6) 0.038(4) Uiso 1 1 d . . . . .
H34 H 0.482(3) 0.738(3) 0.4933(6) 0.056(5) Uiso 1 1 d . . . . .
H35 H 0.667(2) 0.615(3) 0.4954(7) 0.065(6) Uiso 1 1 d . . . . .
H36 H 0.645(2) 0.837(3) 0.5219(7) 0.062(5) Uiso 1 1 d . . . . .
H15 H 0.469(3) 0.640(4) 0.0405(8) 0.099(9) Uiso 1 1 d . . . . .
H16 H 0.579(3) 0.727(3) 0.0099(8) 0.067(6) Uiso 1 1 d . . . . .

loop_
_atom_site_aniso_label
_atom_site_aniso_U_11
_atom_site_aniso_U_22
_atom_site_aniso_U_33
_atom_site_aniso_U_23
_atom_site_aniso_U_13
_atom_site_aniso_U_12
F1 0.0821(7) 0.0518(6) 0.0324(5) 0.0116(4) -0.0068(4) 0.0225(5)
O14 0.0608(7) 0.0431(6) 0.0208(5) 0.0036(4) 0.0032(4) 0.0104(5)
N3 0.0362(6) 0.0284(6) 0.0227(5) 0.0010(4) 0.0014(4) 0.0049(5)
N4 0.0433(7) 0.0308(6) 0.0285(6) -0.0034(5) 0.0059(5) 0.0056(5)
N5 0.0656(9) 0.0385(7) 0.0213(6) -0.0009(5) -0.0033(6) 0.0152(7)
C6 0.0331(7) 0.0301(7) 0.0255(6) 0.0003(5) 0.0043(5) 0.0014(6)
C7 0.0395(8) 0.0280(7) 0.0394(8) 0.0032(6) 0.0024(6) 0.0078(6)
C8 0.0401(8) 0.0333(7) 0.0277(7) 0.0071(6) -0.0008(6) 0.0051(6)
C9 0.0330(7) 0.0289(7) 0.0248(6) 0.0008(5) 0.0000(5) -0.0001(5)
O17 0.0505(6) 0.0315(5) 0.0253(5) -0.0003(4) 0.0001(4) -0.0124(5)
O18 0.0630(7) 0.0344(6) 0.0246(5) -0.0007(4) -0.0035(4) -0.0114(5)
O19 0.0678(7) 0.0445(6) 0.0298(5) -0.0033(5) 0.0000(5) -0.0261(5)
O20 0.0524(7) 0.0326(6) 0.0420(6) 0.0032(5) -0.0011(5) -0.0158(5)
C21 0.0338(7) 0.0275(6) 0.0241(6) 0.0002(5) -0.0006(5) 0.0029(6)
C22 0.0323(7) 0.0266(7) 0.0283(7) 0.0001(5) -0.0009(5) 0.0019(5)
C23 0.0387(8) 0.0286(7) 0.0269(7) 0.0029(5) 0.0014(6) -0.0041(6)
C24 0.0360(7) 0.0320(7) 0.0274(7) -0.0015(5) -0.0006(6) -0.0044(6)
C25 0.0310(7) 0.0245(6) 0.0405(8) 0.0033(6) 0.0008(6) -0.0018(5)
C26 0.0418(8) 0.0344(7) 0.0318(7) 0.0101(6) 0.0013(6) -0.0039(6)
C27 0.0421(8) 0.0337(7) 0.0274(7) 0.0012(6) -0.0004(6) -0.0015(6)
C28 0.0720(13) 0.0533(11) 0.0273(8) -0.0012(7) -0.0013(8) -0.0241(10)
O2 0.0665(8) 0.0401(6) 0.0325(6) -0.0073(5) 0.0056(5) 0.0063(6)

loop_
_atom_type_symbol
_atom_type_description
_atom_type_scat_dispersion_real
_atom_type_scat_dispersion_imag
_atom_type_scat_source
C C 0.0033 0.0016 'International Tables Vol C Tables 4.2.6.8 and 6.1.1.4'
H H 0.0000 0.0000 'International Tables Vol C Tables 4.2.6.8 and 6.1.1.4'
F F 0.0171 0.0103 'International Tables Vol C Tables 4.2.6.8 and 6.1.1.4'
N N 0.0061 0.0033 'International Tables Vol C Tables 4.2.6.8 and 6.1.1.4'
O O 0.0106 0.0060 'International Tables Vol C Tables 4.2.6.8 and 6.1.1.4'

loop_
_geom_angle_atom_site_label_1
_geom_angle_atom_site_label_2
_geom_angle_atom_site_label_3
_geom_angle
_geom_angle_site_symmetry_1
_geom_angle_site_symmetry_3
_geom_angle_publ_flag
C9 N3 C6 120.72(11) . . ?
C7 N4 C6 122.51(12) . . ?
C7 N4 H11 119.0(11) . . ?
C6 N4 H11 118.4(11) . . ?
C9 N5 H12 119.3(11) . . ?
C9 N5 H13 121.9(11) . . ?
H12 N5 H13 118.7(16) . . ?
O14 C6 N3 121.60(12) . . ?
O14 C6 N4 120.07(12) . . ?
N3 C6 N4 118.33(11) . . ?
C8 C7 N4 118.68(13) . . ?
C8 C7 H10 122.6(11) . . ?
N4 C7 H10 118.7(11) . . ?
C7 C8 F1 121.73(12) . . ?
C7 C8 C9 120.18(13) . . ?
F1 C8 C9 118.08(12) . . ?
N5 C9 N3 119.62(13) . . ?
N5 C9 C8 120.82(12) . . ?
N3 C9 C8 119.56(12) . . ?
C21 O17 H29 109.8(13) . . ?
C24 O19 C28 117.47(11) . . ?
C25 O20 H30 110.2(13) . . ?
O18 C21 O17 122.58(12) . . ?
O18 C21 C22 122.85(12) . . ?
O17 C21 C22 114.57(11) . . ?
C27 C22 C23 119.90(13) . . ?
C27 C22 C21 119.44(12) . . ?
C23 C22 C21 120.61(12) . . ?
C24 C23 C22 119.82(12) . . ?
C24 C23 H31 120.2(9) . . ?
C22 C23 H31 120.0(9) . . ?
O19 C24 C23 126.11(12) . . ?
O19 C24 C25 113.99(12) . . ?
C23 C24 C25 119.91(12) . . ?
O20 C25 C26 119.35(12) . . ?
O20 C25 C24 120.47(13) . . ?
C26 C25 C24 120.18(13) . . ?
C25 C26 C27 120.05(13) . . ?
C25 C26 H32 116.6(10) . . ?
C27 C26 H32 123.3(10) . . ?
C26 C27 C22 120.14(13) . . ?
C26 C27 H33 119.6(9) . . ?
C22 C27 H33 120.2(9) . . ?
O19 C28 H34 110.7(11) . . ?
O19 C28 H35 108.7(11) . . ?
H34 C28 H35 108.1(15) . . ?
O19 C28 H36 107.6(12) . . ?
H34 C28 H36 111.4(16) . . ?
H35 C28 H36 110.3(16) . . ?
H15 O2 H16 100(2) . . ?

loop_
_geom_bond_atom_site_label_1
_geom_bond_atom_site_label_2
_geom_bond_distance
_geom_bond_site_symmetry_2
_geom_bond_publ_flag
F1 C8 1.3478(15) . ?
O14 C6 1.2405(16) . ?
N3 C9 1.3344(16) . ?
N3 C6 1.3578(17) . ?
N4 C7 1.3573(18) . ?
N4 C6 1.3685(17) . ?
N4 H11 0.870(19) . ?
N5 C9 1.3200(18) . ?
N5 H12 0.90(2) . ?
N5 H13 0.873(18) . ?
C7 C8 1.325(2) . ?
C7 H10 0.930(19) . ?
C8 C9 1.4186(19) . ?
O17 C21 1.3138(16) . ?
O17 H29 0.88(2) . ?
O18 C21 1.2208(16) . ?
O19 C24 1.3623(16) . ?
O19 C28 1.4230(19) . ?
O20 C25 1.3550(16) . ?
O20 H30 0.855(19) . ?
C21 C22 1.4786(18) . ?
C22 C27 1.3854(19) . ?
C22 C23 1.3947(18) . ?
C23 C24 1.3779(19) . ?
C23 H31 0.982(16) . ?
C24 C25 1.3986(19) . ?
C25 C26 1.374(2) . ?
C26 C27 1.385(2) . ?
C26 H32 0.954(17) . ?
C27 H33 0.955(16) . ?
C28 H34 0.990(19) . ?
C28 H35 1.00(2) . ?
C28 H36 0.95(2) . ?
O2 H15 0.89(3) . ?
O2 H16 0.84(2) . ?

loop_
_geom_torsion_atom_site_label_1
_geom_torsion_atom_site_label_2
_geom_torsion_atom_site_label_3
_geom_torsion_atom_site_label_4
_geom_torsion
_geom_torsion_site_symmetry_1
_geom_torsion_site_symmetry_2
_geom_torsion_site_symmetry_3
_geom_torsion_site_symmetry_4
_geom_torsion_publ_flag
C9 N3 C6 O14 -178.09(12) . . . . ?
C9 N3 C6 N4 1.34(19) . . . . ?
C7 N4 C6 O14 178.35(13) . . . . ?
C7 N4 C6 N3 -1.1(2) . . . . ?
C6 N4 C7 C8 -0.1(2) . . . . ?
N4 C7 C8 F1 179.96(12) . . . . ?
N4 C7 C8 C9 1.1(2) . . . . ?
C6 N3 C9 N5 179.66(13) . . . . ?
C6 N3 C9 C8 -0.4(2) . . . . ?
C7 C8 C9 N5 179.10(14) . . . . ?
F1 C8 C9 N5 0.2(2) . . . . ?
C7 C8 C9 N3 -0.8(2) . . . . ?
F1 C8 C9 N3 -179.75(12) . . . . ?
O18 C21 C22 C27 3.2(2) . . . . ?
O17 C21 C22 C27 -175.80(12) . . . . ?
O18 C21 C22 C23 -179.30(13) . . . . ?
O17 C21 C22 C23 1.70(18) . . . . ?
C27 C22 C23 C24 0.1(2) . . . . ?
C21 C22 C23 C24 -177.39(12) . . . . ?
C28 O19 C24 C23 -5.2(2) . . . . ?
C28 O19 C24 C25 175.07(15) . . . . ?
C22 C23 C24 O19 -179.89(13) . . . . ?
C22 C23 C24 C25 -0.2(2) . . . . ?
O19 C24 C25 O20 -0.2(2) . . . . ?
C23 C24 C25 O20 -179.93(12) . . . . ?
O19 C24 C25 C26 -179.90(12) . . . . ?
C23 C24 C25 C26 0.4(2) . . . . ?
O20 C25 C26 C27 179.82(13) . . . . ?
C24 C25 C26 C27 -0.5(2) . . . . ?
C25 C26 C27 C22 0.4(2) . . . . ?
C23 C22 C27 C26 -0.2(2) . . . . ?
C21 C22 C27 C26 177.32(13) . . . . ?
